data_1573214
loop_
_publ_author_name
'Xu, Zurong'
'Zhu, Dong'
'Wu, Rui'
'Zhu, Shifa'

_publ_section_title
;
 Tandem Rh(II)-catalyzed 1,3-acyloxy migration/intermolecular [2+2]
 cycloaddition of electronically deficient propargylic esters with alkenes
 and alkynes
;
_journal_name_full 'Chemical Science'
_journal_paper_doi 10.1039/D4SC06458E
_journal_year 2024
_chemical_formula_moiety 'C14 H13 Br O3'
_chemical_formula_sum 'C14 H13 Br O3'
_chemical_formula_weight 309.15
_space_group_crystal_system monoclinic
_space_group_IT_number 14
_space_group_name_Hall '-P 2ybc'
_space_group_name_H-M_alt 'P 1 21/c 1'
_atom_sites_solution_hydrogens geom
_atom_sites_solution_primary direct
_audit_creation_date 2023-04-01
_audit_creation_method
;
Olex2 1.5-beta
(compiled 2022.04.07 svn.rca3783a0 for OlexSys, GUI svn.r6439)
;
_audit_update_record
;
2024-02-27 deposited with the CCDC.	2024-11-18 downloaded from the CCDC.
;
_cell_angle_alpha 90
_cell_angle_beta 96.115(9)
_cell_angle_gamma 90
_cell_formula_units_Z 4
_cell_length_a 6.5459(6)
_cell_length_b 7.4134(4)
_cell_length_c 27.118(3)
_cell_measurement_reflns_used 2753
_cell_measurement_temperature 149.99(10)
_cell_measurement_theta_max 70.9200
_cell_measurement_theta_min 3.2270
_cell_volume 1308.5(2)
_computing_cell_refinement 'CrysAlisPro 1.171.38.43f (Rigaku OD, 2015)'
_computing_data_collection 'CrysAlisPro 1.171.38.43f (Rigaku OD, 2015)'
_computing_data_reduction 'CrysAlisPro 1.171.38.43f (Rigaku OD, 2015)'
_computing_molecular_graphics 'Olex2 1.5-beta (Dolomanov et al., 2009)'
_computing_publication_material 'Olex2 1.5-beta (Dolomanov et al., 2009)'
_computing_structure_refinement 'SHELXL 2018/3 (Sheldrick, 2015)'
_computing_structure_solution 'SHELXS  (Sheldrick, 2008)'
_diffrn_ambient_environment N~2~
_diffrn_ambient_temperature 149.99(10)
_diffrn_detector 'CCD plate'
_diffrn_detector_area_resol_mean 5.2684
_diffrn_detector_type AtlasS2
_diffrn_measured_fraction_theta_full 1.000
_diffrn_measured_fraction_theta_max 1.000
_diffrn_measurement_details
;
List of Runs (angles in degrees, time in seconds):

  # Type    Start    End  Width  t~exp~   \w     \q     \k     \f   Frames
#--------------------------------------------------------------------------
  1  \w   -117.00  -8.00   1.00    1.00    --  -40.92 -77.00   0.00  109
  2  \w   -115.00 -17.00   1.00    1.00    --  -40.92 -37.00-150.00   98
  3  \w     23.00  97.00   1.00    1.00    --   40.92-125.00  30.00   74
  4  \w     17.00  92.00   1.00    1.00    --   40.92-117.00-150.00   75
  5  \w     17.00 115.00   1.00    1.00    --   40.92  37.00 120.00   98
  6  \w     81.00 178.00   1.00    1.50    --  106.95  45.00 -90.00   97
  7  \w     34.00 121.00   1.00    1.50    --  106.95-125.00 150.00   87
  8  \w     32.00  74.00   1.00    1.50    --  106.95 -15.00-150.00   42
  9  \w     42.00  86.00   1.00    1.50    --  106.95 -30.00 -60.00   44
 10  \w    100.00 135.00   1.00    1.50    --  106.95 -30.00 120.00   35
 11  \w    106.00 134.00   1.00    1.50    --  106.95 -30.00 -60.00   28
 12  \w    126.00 178.00   1.00    1.50    --  106.95 125.00  30.00   52
 13  \w     32.00  95.00   1.00    1.50    --  106.95 -30.00 120.00   63
 14  \w     81.00 149.00   1.00    1.50    --  106.95  45.00 120.00   68
 15  \w     87.00 144.00   1.00    1.50    --  106.95 -15.00-150.00   57
 16  \w     35.00 136.00   1.00    1.50    --  106.95 -61.00 120.00  101
 17  \w     82.00 109.00   1.00    1.50    --  106.95 -94.00 -60.00   27
 18  \w     32.00 140.00   1.00    1.50    --  106.95 -77.00 -60.00  108
;
_diffrn_measurement_device 'four-circle diffractometer'
_diffrn_measurement_device_type 'SuperNova, Dual, Cu at zero, AtlasS2'
_diffrn_measurement_method '\w scans'
_diffrn_orient_matrix_type 'CrysAlisPro convention (1999,Acta A55,543-557)'
_diffrn_orient_matrix_UB_11 0.0742923000
_diffrn_orient_matrix_UB_12 0.0579478000
_diffrn_orient_matrix_UB_13 0.0535210000
_diffrn_orient_matrix_UB_21 0.0124809000
_diffrn_orient_matrix_UB_22 0.1972671000
_diffrn_orient_matrix_UB_23 -0.0172792000
_diffrn_orient_matrix_UB_31 -0.2242336000
_diffrn_orient_matrix_UB_32 0.0301412000
_diffrn_orient_matrix_UB_33 0.0102624000
_diffrn_radiation_monochromator mirror
_diffrn_radiation_probe x-ray
_diffrn_radiation_type 'Cu K\a'
_diffrn_radiation_wavelength 1.54184
_diffrn_reflns_av_unetI/netI 0.1447
_diffrn_reflns_Laue_measured_fraction_full 1.000
_diffrn_reflns_Laue_measured_fraction_max 1.000
_diffrn_reflns_limit_h_max 7
_diffrn_reflns_limit_h_min -7
_diffrn_reflns_limit_k_max 8
_diffrn_reflns_limit_k_min -8
_diffrn_reflns_limit_l_max 32
_diffrn_reflns_limit_l_min -3
_diffrn_reflns_number 2308
_diffrn_reflns_point_group_measured_fraction_full 1.000
_diffrn_reflns_point_group_measured_fraction_max 1.000
_diffrn_reflns_theta_full 66.568
_diffrn_reflns_theta_max 66.568
_diffrn_reflns_theta_min 3.278
_diffrn_source 'micro-focus sealed X-ray tube'
_diffrn_source_type 'SuperNova (Cu) X-ray Source'
_exptl_absorpt_coefficient_mu 4.273
_exptl_absorpt_correction_T_max 1.00000
_exptl_absorpt_correction_T_min 0.48611
_exptl_absorpt_correction_type multi-scan
_exptl_absorpt_process_details
;
CrysAlisPro 1.171.38.43f (Rigaku Oxford Diffraction, 2015)
Empirical absorption correction using spherical harmonics,
 implemented in SCALE3 ABSPACK scaling algorithm.
;
_exptl_crystal_colour 'light colourless'
_exptl_crystal_density_diffrn 1.569
_exptl_crystal_description prism
_exptl_crystal_F_000 624
_exptl_crystal_size_max 0.13
_exptl_crystal_size_mid 0.12
_exptl_crystal_size_min 0.08
_refine_diff_density_max 3.426
_refine_diff_density_min -1.543
_refine_diff_density_rms 0.439
_refine_ls_extinction_method none
_refine_ls_goodness_of_fit_ref 2.595
_refine_ls_hydrogen_treatment constr
_refine_ls_matrix_type full
_refine_ls_number_parameters 165
_refine_ls_number_reflns 2308
_refine_ls_number_restraints 0
_refine_ls_restrained_S_all 2.595
_refine_ls_R_factor_all 0.1251
_refine_ls_R_factor_gt 0.1137
_refine_ls_shift/su_max 0.000
_refine_ls_shift/su_mean 0.000
_refine_ls_structure_factor_coef Fsqd
_refine_ls_weighting_details 'w=1/[\s^2^(Fo^2^)+(0.2000P)^2^] where P=(Fo^2^+2Fc^2^)/3'
_refine_ls_weighting_scheme calc
_refine_ls_wR_factor_gt 0.3452
_refine_ls_wR_factor_ref 0.3523
_reflns_Friedel_coverage 0.000
_reflns_number_gt 1980
_reflns_number_total 2308
_reflns_threshold_expression 'I > 2\s(I)'
_cod_data_source_file d4sc06458e2.cif
_cod_data_source_block 2_211_1
_cod_original_cell_volume 1308.48(19)
_cod_database_code 1573214
_shelx_shelxl_version_number 2018/3
_shelx_space_group_comment
;
The symmetry employed for this shelxl refinement is uniquely defined
by the following loop, which should always be used as a source of
symmetry information in preference to the above space-group names.
They are only intended as comments.
;
_shelx_estimated_absorpt_t_max 0.726
_shelx_estimated_absorpt_t_min 0.607
_olex2_refinement_description
;
1. Twinned data refinement
 Scales: 0.712(7)
 0.288(7)
2. Fixed Uiso
 At 1.2 times of:
  All C(H) groups, All C(H,H) groups
 At 1.5 times of:
  All C(H,H,H) groups
3.a Ternary CH refined with riding coordinates:
 C7(H7)
3.b Secondary CH2 refined with riding coordinates:
 C8(H8A,H8B), C10(H10A,H10B)
3.c Aromatic/amide H refined with riding coordinates:
 C2(H2), C3(H3), C5(H5), C6(H6), C11(H11)
3.d Idealised Me refined as rotating group:
 C14(H14A,H14B,H14C)
;
_olex2_submission_special_instructions 'No special instructions were received'
_oxdiff_exptl_absorpt_empirical_details
;
Empirical correction (ABSPACK) includes:
- Absorption correction using spherical harmonics
- Frame scaling
;
_oxdiff_exptl_absorpt_empirical_full_max 1.662
_oxdiff_exptl_absorpt_empirical_full_min 0.683

loop_
_space_group_symop_operation_xyz
'x, y, z'
'-x, y+1/2, -z+1/2'
'-x, -y, -z'
'x, -y-1/2, z-1/2'

loop_
_atom_site_label
_atom_site_type_symbol
_atom_site_fract_x
_atom_site_fract_y
_atom_site_fract_z
_atom_site_U_iso_or_equiv
_atom_site_adp_type
_atom_site_occupancy
_atom_site_site_symmetry_order
_atom_site_calc_flag
_atom_site_refinement_flags_posn
_atom_site_refinement_flags_adp
_atom_site_refinement_flags_occupancy
_atom_site_disorder_assembly
_atom_site_disorder_group
Br1 Br 0.8435(2) 0.19899(15) 0.54635(4) 0.0615(4) Uani 1 1 d . . . A 1
O1 O 0.1860(11) 0.5075(8) 0.2032(2) 0.0422(16) Uani 1 1 d . . . . .
O2 O 0.1769(15) 0.2269(11) 0.1726(3) 0.062(2) Uani 1 1 d . . . . .
O3 O -0.2383(12) 0.4290(10) 0.1929(3) 0.053(2) Uani 1 1 d . . . . .
C1 C 0.4399(15) 0.4016(12) 0.4049(3) 0.042(2) Uani 1 1 d . . . . .
C2 C 0.6508(15) 0.4526(14) 0.4138(4) 0.046(2) Uani 1 1 d . . . . .
H2 H 0.710064 0.527383 0.390652 0.055 Uiso 1 1 calc R U . . .
C3 C 0.7662(16) 0.3951(12) 0.4549(3) 0.044(2) Uani 1 1 d . . . . .
H3 H 0.906332 0.429443 0.461187 0.053 Uiso 1 1 calc R U . . .
C4 C 0.6754(16) 0.2832(11) 0.4882(4) 0.043(2) Uani 1 1 d . . . . .
C5 C 0.4760(15) 0.2371(11) 0.4810(3) 0.039(2) Uani 1 1 d . . . . .
H5 H 0.418572 0.165640 0.505138 0.046 Uiso 1 1 calc R U . . .
C6 C 0.354(2) 0.2911(13) 0.4395(4) 0.051(3) Uani 1 1 d . . . . .
H6 H 0.214420 0.254737 0.434214 0.061 Uiso 1 1 calc R U . . .
C7 C 0.3141(19) 0.4750(10) 0.3604(3) 0.049(3) Uani 1 1 d . . . . .
H7 H 0.274446 0.603039 0.365994 0.059 Uiso 1 1 calc R U . . .
C8 C 0.3986(17) 0.4530(14) 0.3081(4) 0.047(3) Uani 1 1 d . . . . .
H8A H 0.456620 0.565144 0.295475 0.057 Uiso 1 1 calc R U . . .
H8B H 0.494319 0.350349 0.306292 0.057 Uiso 1 1 calc R U . . .
C9 C 0.1887(16) 0.4148(11) 0.2868(3) 0.042(2) Uani 1 1 d . . . . .
C10 C 0.1266(16) 0.3652(13) 0.3361(4) 0.047(2) Uani 1 1 d . . . . .
H10A H 0.134756 0.234275 0.343194 0.056 Uiso 1 1 calc R U . . .
H10B H -0.008157 0.414943 0.342655 0.056 Uiso 1 1 calc R U . . .
C11 C -0.1340(15) 0.4089(11) 0.2340(4) 0.040(2) Uani 1 1 d . . . . .
H11 H -0.203426 0.373370 0.261480 0.049 Uiso 1 1 calc R U . . .
C12 C 0.0769(15) 0.4354(13) 0.2419(3) 0.042(2) Uani 1 1 d . . . . .
C13 C 0.2157(15) 0.3818(11) 0.1681(3) 0.040(2) Uani 1 1 d . . . . .
C14 C 0.3118(15) 0.4677(13) 0.1253(3) 0.044(2) Uani 1 1 d . . . . .
H14A H 0.254609 0.588686 0.119082 0.066 Uiso 1 1 calc R U . . .
H14B H 0.282101 0.393454 0.095488 0.066 Uiso 1 1 calc R U . . .
H14C H 0.460887 0.476241 0.133687 0.066 Uiso 1 1 calc R U . . .

loop_
_atom_site_aniso_label
_atom_site_aniso_U_11
_atom_site_aniso_U_22
_atom_site_aniso_U_33
_atom_site_aniso_U_23
_atom_site_aniso_U_13
_atom_site_aniso_U_12
Br1 0.0742(8) 0.0517(6) 0.0550(7) 0.0070(4) -0.0092(6) 0.0034(5)
O1 0.056(4) 0.038(3) 0.034(3) -0.006(2) 0.009(3) -0.002(3)
O2 0.076(5) 0.062(4) 0.053(4) -0.003(3) 0.030(4) 0.001(4)
O3 0.052(4) 0.060(4) 0.048(4) 0.010(3) 0.003(3) 0.002(3)
C1 0.043(5) 0.042(4) 0.042(4) 0.004(4) 0.016(4) -0.002(4)
C2 0.040(5) 0.050(4) 0.051(5) 0.008(4) 0.021(4) -0.003(4)
C3 0.044(5) 0.046(4) 0.041(4) -0.009(4) 0.001(4) 0.000(4)
C4 0.051(5) 0.042(4) 0.039(4) -0.001(4) 0.016(4) 0.012(4)
C5 0.051(5) 0.026(3) 0.042(4) 0.003(3) 0.019(4) 0.000(3)
C6 0.063(6) 0.049(5) 0.041(5) -0.002(4) 0.003(5) 0.000(4)
C7 0.083(7) 0.015(3) 0.047(5) -0.005(3) -0.006(5) -0.001(4)
C8 0.051(5) 0.044(4) 0.050(5) -0.001(4) 0.018(4) -0.004(4)
C9 0.048(5) 0.039(4) 0.039(4) -0.002(3) 0.009(4) 0.004(4)
C10 0.043(5) 0.043(4) 0.053(5) -0.003(4) -0.001(4) -0.001(4)
C11 0.039(4) 0.031(3) 0.055(5) 0.002(3) 0.022(4) 0.003(3)
C12 0.040(4) 0.045(4) 0.042(4) -0.005(4) 0.014(4) 0.005(4)
C13 0.042(5) 0.032(4) 0.047(5) -0.001(3) -0.001(4) -0.013(3)
C14 0.047(5) 0.044(4) 0.043(4) 0.002(4) 0.016(4) -0.004(4)

loop_
_atom_type_symbol
_atom_type_description
_atom_type_scat_dispersion_real
_atom_type_scat_dispersion_imag
_atom_type_scat_source
C C 0.0181 0.0091 'International Tables Vol C Tables 4.2.6.8 and 6.1.1.4'
H H 0.0000 0.0000 'International Tables Vol C Tables 4.2.6.8 and 6.1.1.4'
Br Br -0.6763 1.2805 'International Tables Vol C Tables 4.2.6.8 and 6.1.1.4'
O O 0.0492 0.0322 'International Tables Vol C Tables 4.2.6.8 and 6.1.1.4'

loop_
_geom_angle_atom_site_label_1
_geom_angle_atom_site_label_2
_geom_angle_atom_site_label_3
_geom_angle
_geom_angle_site_symmetry_1
_geom_angle_site_symmetry_3
_geom_angle_publ_flag
C13 O1 C12 112.1(7) . . ?
C2 C1 C7 118.8(9) . . ?
C6 C1 C2 119.3(9) . . ?
C6 C1 C7 121.9(10) . . ?
C1 C2 H2 119.9 . . ?
C3 C2 C1 120.2(9) . . ?
C3 C2 H2 119.9 . . ?
C2 C3 H3 120.6 . . ?
C2 C3 C4 118.8(10) . . ?
C4 C3 H3 120.6 . . ?
C3 C4 Br1 118.3(8) . . ?
C5 C4 Br1 119.9(7) . . ?
C5 C4 C3 121.8(9) . . ?
C4 C5 H5 119.4 . . ?
C4 C5 C6 121.2(10) . . ?
C6 C5 H5 119.4 . . ?
C1 C6 H6 120.6 . . ?
C5 C6 C1 118.7(11) . . ?
C5 C6 H6 120.6 . . ?
C1 C7 H7 110.7 . . ?
C1 C7 C8 118.2(9) . . ?
C1 C7 C10 119.7(8) . . ?
C8 C7 H7 110.7 . . ?
C10 C7 H7 110.7 . . ?
C10 C7 C8 84.3(7) . . ?
C7 C8 H8A 113.9 . . ?
C7 C8 H8B 113.9 . . ?
H8A C8 H8B 111.1 . . ?
C9 C8 C7 88.3(8) . . ?
C9 C8 H8A 113.9 . . ?
C9 C8 H8B 113.9 . . ?
C8 C9 C10 91.6(8) . . ?
C12 C9 C8 136.5(10) . . ?
C12 C9 C10 131.4(10) . . ?
C7 C10 H10A 113.9 . . ?
C7 C10 H10B 113.9 . . ?
C9 C10 C7 88.5(8) . . ?
C9 C10 H10A 113.9 . . ?
C9 C10 H10B 113.9 . . ?
H10A C10 H10B 111.1 . . ?
O3 C11 H11 118.0 . . ?
O3 C11 C12 124.0(9) . . ?
C12 C11 H11 118.0 . . ?
C9 C12 O1 115.8(9) . . ?
C9 C12 C11 123.6(9) . . ?
C11 C12 O1 120.3(8) . . ?
O1 C13 C14 110.5(7) . . ?
O2 C13 O1 122.9(9) . . ?
O2 C13 C14 126.6(9) . . ?
C13 C14 H14A 109.5 . . ?
C13 C14 H14B 109.5 . . ?
C13 C14 H14C 109.5 . . ?
H14A C14 H14B 109.5 . . ?
H14A C14 H14C 109.5 . . ?
H14B C14 H14C 109.5 . . ?

loop_
_geom_bond_atom_site_label_1
_geom_bond_atom_site_label_2
_geom_bond_distance
_geom_bond_site_symmetry_2
_geom_bond_publ_flag
Br1 C4 1.927(10) . ?
O1 C12 1.434(12) . ?
O1 C13 1.361(11) . ?
O2 C13 1.185(12) . ?
O3 C11 1.254(12) . ?
C1 C2 1.427(14) . ?
C1 C6 1.408(15) . ?
C1 C7 1.489(13) . ?
C2 H2 0.9500 . ?
C2 C3 1.347(13) . ?
C3 H3 0.9500 . ?
C3 C4 1.405(14) . ?
C4 C5 1.343(15) . ?
C5 H5 0.9500 . ?
C5 C6 1.367(14) . ?
C6 H6 0.9500 . ?
C7 H7 1.0000 . ?
C7 C8 1.586(14) . ?
C7 C10 1.560(14) . ?
C8 H8A 0.9900 . ?
C8 H8B 0.9900 . ?
C8 C9 1.460(14) . ?
C9 C10 1.483(14) . ?
C9 C12 1.361(13) . ?
C10 H10A 0.9900 . ?
C10 H10B 0.9900 . ?
C11 H11 0.9500 . ?
C11 C12 1.388(14) . ?
C13 C14 1.518(13) . ?
C14 H14A 0.9800 . ?
C14 H14B 0.9800 . ?
C14 H14C 0.9800 . ?

loop_
_geom_torsion_atom_site_label_1
_geom_torsion_atom_site_label_2
_geom_torsion_atom_site_label_3
_geom_torsion_atom_site_label_4
_geom_torsion
_geom_torsion_site_symmetry_1
_geom_torsion_site_symmetry_2
_geom_torsion_site_symmetry_3
_geom_torsion_site_symmetry_4
_geom_torsion_publ_flag
Br1 C4 C5 C6 -178.4(7) . . . . ?
O3 C11 C12 O1 6.7(14) . . . . ?
O3 C11 C12 C9 179.4(9) . . . . ?
C1 C2 C3 C4 0.6(15) . . . . ?
C1 C7 C8 C9 140.4(8) . . . . ?
C1 C7 C10 C9 -138.7(9) . . . . ?
C2 C1 C6 C5 0.5(14) . . . . ?
C2 C1 C7 C8 52.3(11) . . . . ?
C2 C1 C7 C10 152.4(10) . . . . ?
C2 C3 C4 Br1 179.1(7) . . . . ?
C2 C3 C4 C5 -2.1(14) . . . . ?
C3 C4 C5 C6 2.8(14) . . . . ?
C4 C5 C6 C1 -2.0(15) . . . . ?
C6 C1 C2 C3 0.1(15) . . . . ?
C6 C1 C7 C8 -130.9(10) . . . . ?
C6 C1 C7 C10 -30.8(14) . . . . ?
C7 C1 C2 C3 177.0(9) . . . . ?
C7 C1 C6 C5 -176.3(9) . . . . ?
C7 C8 C9 C10 -20.7(7) . . . . ?
C7 C8 C9 C12 151.7(11) . . . . ?
C8 C7 C10 C9 -19.4(7) . . . . ?
C8 C9 C10 C7 21.0(7) . . . . ?
C8 C9 C12 O1 2.5(16) . . . . ?
C8 C9 C12 C11 -170.5(10) . . . . ?
C10 C7 C8 C9 19.7(7) . . . . ?
C10 C9 C12 O1 172.3(9) . . . . ?
C10 C9 C12 C11 -0.7(16) . . . . ?
C12 O1 C13 O2 -8.4(13) . . . . ?
C12 O1 C13 C14 174.2(7) . . . . ?
C12 C9 C10 C7 -152.0(10) . . . . ?
C13 O1 C12 C9 109.8(9) . . . . ?
C13 O1 C12 C11 -77.0(10) . . . . ?

loop_
_twin_individual_id
_twin_individual_mass_fraction_refined
1 0.712(7)
2 0.288(7)
